data_4028965
loop_
_publ_author_name
'Cakici, Murat'
'Karabuga, Semistan'
'Kilic, Hamdullah'
'Ulukanli, Sabri'
'\,Sahin, Ertan'
'Sevin, Fatma'

_publ_section_title
;
 Diastereoselective Control Through Hydrogen Bonding in the Aziridination
 of the Chiral Allylic Alcohols by Acetoxyaminoquinazolinone
;
_journal_issue 24
_journal_name_full 'The Journal of Organic Chemistry'
_journal_page_first 9452
_journal_page_last 9459
_journal_paper_doi 10.1021/jo902092s
_journal_volume 74
_journal_year 2009
_chemical_formula_moiety 'C22 H22 N4 O5'
_chemical_formula_sum 'C22 H22 N4 O5'
_chemical_formula_weight 422.44
_chemical_name_systematic
;
 ?
;
_space_group_IT_number 2
_symmetry_cell_setting triclinic
_symmetry_Int_Tables_number 2
_symmetry_space_group_name_Hall '-P 1'
_symmetry_space_group_name_H-M 'P -1'
_atom_sites_solution_hydrogens geom
_atom_sites_solution_primary direct
_atom_sites_solution_secondary difmap
_audit_creation_date 2009-07-02T09:54:48-00:00
_audit_creation_method 'WinGX routine CIF_UPDATE'
_cell_angle_alpha 83.586(5)
_cell_angle_beta 88.685(5)
_cell_angle_gamma 76.696(5)
_cell_formula_units_Z 2
_cell_length_a 9.277(5)
_cell_length_b 10.250(5)
_cell_length_c 11.192(5)
_cell_measurement_reflns_used 6295
_cell_measurement_temperature 293(2)
_cell_measurement_theta_max 30.5069
_cell_measurement_theta_min 2.2557
_cell_volume 1029.2(9)
_computing_cell_refinement 'CrystalClear (Rigaku/MSC Inc., 2005)'
_computing_data_collection 'CrystalClear (Rigaku/MSC Inc., 2005)'
_computing_data_reduction 'CrystalClear (Rigaku/MSC Inc., 2005)'
_computing_structure_refinement 'SHELXL-97 (Sheldrick, 2008)'
_computing_structure_solution
;
        ????
;
_diffrn_ambient_temperature 293(2)
_diffrn_detector_area_resol_mean 10
_diffrn_measured_fraction_theta_full 0.992
_diffrn_measured_fraction_theta_max 0.992
_diffrn_measurement_device
;
        RAXIS conversion
;
_diffrn_measurement_method dtprofit.ref
_diffrn_orient_matrix_type d*Trek
_diffrn_orient_matrix_UB_11 0.0301
_diffrn_orient_matrix_UB_12 0.106
_diffrn_orient_matrix_UB_13 0.0113
_diffrn_orient_matrix_UB_21 -0.0044
_diffrn_orient_matrix_UB_22 -0.0331
_diffrn_orient_matrix_UB_23 0.0952
_diffrn_orient_matrix_UB_31 0.0859
_diffrn_orient_matrix_UB_32 -0.0226
_diffrn_orient_matrix_UB_33 -0.0143
_diffrn_radiation_monochromator graphite
_diffrn_radiation_type MoK\a
_diffrn_radiation_wavelength 0.71073
_diffrn_reflns_av_R_equivalents 0.064
_diffrn_reflns_av_unetI/netI 0.0449
_diffrn_reflns_limit_h_max 13
_diffrn_reflns_limit_h_min -13
_diffrn_reflns_limit_k_max 14
_diffrn_reflns_limit_k_min -14
_diffrn_reflns_limit_l_max 15
_diffrn_reflns_limit_l_min -15
_diffrn_reflns_number 30727
_diffrn_reflns_reduction_process 'Lp corrections applied'
_diffrn_reflns_theta_full 30.56
_diffrn_reflns_theta_max 30.56
_diffrn_reflns_theta_min 2.05
_exptl_absorpt_coefficient_mu 0.099
_exptl_absorpt_correction_T_max 0.980
_exptl_absorpt_correction_T_min 0.980
_exptl_absorpt_correction_type multi-scan
_exptl_crystal_colour 'pale yellow'
_exptl_crystal_density_diffrn 1.363
_exptl_crystal_density_method 'not measured'
_exptl_crystal_description needle
_exptl_crystal_F_000 444
_exptl_crystal_size_max 0.2
_exptl_crystal_size_mid 0.2
_exptl_crystal_size_min 0.2
_refine_diff_density_max 0.218
_refine_diff_density_min -0.209
_refine_diff_density_rms 0.045
_refine_ls_extinction_method none
_refine_ls_goodness_of_fit_ref 1.144
_refine_ls_hydrogen_treatment constr
_refine_ls_matrix_type full
_refine_ls_number_parameters 283
_refine_ls_number_reflns 6260
_refine_ls_number_restraints 0
_refine_ls_restrained_S_all 1.144
_refine_ls_R_factor_all 0.1202
_refine_ls_R_factor_gt 0.0801
_refine_ls_shift/su_max 0
_refine_ls_shift/su_mean 0
_refine_ls_structure_factor_coef Fsqd
_refine_ls_weighting_details 'calc w=1/[\s^2^(Fo^2^)+(0.0691P)^2^+0.2475P] where P=(Fo^2^+2Fc^2^)/3'
_refine_ls_weighting_scheme calc
_refine_ls_wR_factor_gt 0.1834
_refine_ls_wR_factor_ref 0.2036
_reflns_number_gt 4228
_reflns_number_total 6260
_reflns_threshold_expression >2\s(I)
_cod_data_source_file jo902092ssup1.cif
_cod_data_source_block shelxlhkilic-m-2
_cod_depositor_comments
;
The following automatic conversions were performed:

'_exptl_absorpt_correction_type' value 'Multi-scan' changed to
'multi-scan' according to
/home/saulius/struct/CIF-dictionaries/cif_core.dic dictionary named
'cif_core.dic' version 2.4.2 from 2011-04-26.

Automatic conversion script
Id: cif_fix_values 1891 2012-01-12 08:04:46Z andrius 
;
_cod_original_sg_symbol_H-M P-1
_cod_database_code 4028965

loop_
_symmetry_equiv_pos_as_xyz
'x, y, z'
'-x, -y, -z'

loop_
_atom_site_label
_atom_site_type_symbol
_atom_site_fract_x
_atom_site_fract_y
_atom_site_fract_z
_atom_site_U_iso_or_equiv
_atom_site_adp_type
_atom_site_occupancy
_atom_site_symmetry_multiplicity
_atom_site_calc_flag
_atom_site_refinement_flags
O2 O 1.26384(18) -0.31971(15) 0.16021(14) 0.0586(4) Uani 1 1 d .
O1 O 1.04298(18) -0.16250(15) 0.30869(14) 0.0594(4) Uani 1 1 d .
N3 N 1.22346(18) -0.37254(16) 0.44169(16) 0.0469(4) Uani 1 1 d .
N2 N 1.09383(18) -0.28969(16) 0.49128(15) 0.0440(4) Uani 1 1 d .
N1 N 0.9657(2) -0.22567(18) 0.66770(16) 0.0525(4) Uani 1 1 d .
O3 O 1.4991(2) -0.3485(2) 0.0976(2) 0.0901(7) Uani 1 1 d .
O4 O 1.2534(3) 0.2585(2) -0.25897(19) 0.1016(8) Uani 1 1 d .
O5 O 1.1056(3) 0.3256(2) -0.1161(2) 0.0990(7) Uani 1 1 d .
C5 C 0.8867(2) -0.10133(19) 0.47364(18) 0.0435(4) Uani 1 1 d .
C17 C 1.3248(3) -0.1453(2) 0.03157(19) 0.0523(5) Uani 1 1 d .
C6 C 0.8648(2) -0.1300(2) 0.59621(19) 0.0473(5) Uani 1 1 d .
C11 C 1.1862(2) -0.4352(2) 0.3361(2) 0.0498(5) Uani 1 1 d .
H11 H 1.0818 -0.4108 0.3115 0.06 Uiso 1 1 calc R
C4 C 0.7901(2) 0.0052(2) 0.4066(2) 0.0519(5) Uani 1 1 d .
H4 H 0.8068 0.025 0.325 0.062 Uiso 1 1 calc R
C7 C 1.0120(2) -0.18177(19) 0.41437(19) 0.0450(4) Uani 1 1 d .
N4 N 1.1983(3) 0.2406(3) -0.1603(2) 0.0764(7) Uani 1 1 d .
C8 C 1.0772(2) -0.2978(2) 0.61629(19) 0.0484(5) Uani 1 1 d .
C16 C 1.3749(3) -0.2817(2) 0.0993(2) 0.0571(6) Uani 1 1 d .
C12 C 1.2194(2) -0.51873(19) 0.4529(2) 0.0488(5) Uani 1 1 d .
H12 H 1.1327 -0.5401 0.4952 0.059 Uiso 1 1 calc R
C22 C 1.2020(3) -0.0540(2) 0.0670(2) 0.0590(6) Uani 1 1 d .
H22 H 1.1461 -0.0785 0.1321 0.071 Uiso 1 1 calc R
C14 C 1.2976(3) -0.4481(2) 0.2355(2) 0.0601(6) Uani 1 1 d .
H14 H 1.3984 -0.4661 0.2679 0.072 Uiso 1 1 calc R
C13 C 1.3624(3) -0.6187(2) 0.4839(2) 0.0615(6) Uani 1 1 d .
H13A H 1.3572 -0.7049 0.4608 0.092 Uiso 1 1 calc R
H13B H 1.3795 -0.6266 0.569 0.092 Uiso 1 1 calc R
H13C H 1.4422 -0.5886 0.4418 0.092 Uiso 1 1 calc R
C9 C 1.1968(3) -0.3921(2) 0.6918(2) 0.0610(6) Uani 1 1 d .
H9A H 1.2922 -0.3864 0.6571 0.073 Uiso 1 1 calc R
H9B H 1.186 -0.4838 0.6896 0.073 Uiso 1 1 calc R
C20 C 1.2437(3) 0.1060(2) -0.0920(2) 0.0595(6) Uani 1 1 d .
C1 C 0.7401(3) -0.0532(2) 0.6502(2) 0.0586(6) Uani 1 1 d .
H1 H 0.7217 -0.0727 0.7315 0.07 Uiso 1 1 calc R
C3 C 0.6710(3) 0.0802(2) 0.4615(2) 0.0613(6) Uani 1 1 d .
H3 H 0.6069 0.1514 0.4173 0.074 Uiso 1 1 calc R
C18 C 1.4085(3) -0.1090(3) -0.0662(2) 0.0628(6) Uani 1 1 d .
H18 H 1.4928 -0.1698 -0.0887 0.075 Uiso 1 1 calc R
C21 C 1.1617(3) 0.0743(3) 0.0058(2) 0.0639(6) Uani 1 1 d .
H21 H 1.0808 0.1374 0.0305 0.077 Uiso 1 1 calc R
C2 C 0.6457(3) 0.0501(3) 0.5833(2) 0.0646(7) Uani 1 1 d .
H2 H 0.5637 0.1006 0.6197 0.078 Uiso 1 1 calc R
C19 C 1.3664(3) 0.0167(3) -0.1295(2) 0.0664(7) Uani 1 1 d .
H19 H 1.4199 0.0409 -0.1963 0.08 Uiso 1 1 calc R
C15 C 1.2816(4) -0.5587(3) 0.1612(3) 0.0955(11) Uani 1 1 d .
H15A H 1.1833 -0.5387 0.1284 0.143 Uiso 1 1 calc R
H15B H 1.2992 -0.6433 0.2112 0.143 Uiso 1 1 calc R
H15C H 1.3523 -0.5644 0.0969 0.143 Uiso 1 1 calc R
C10 C 1.1949(4) -0.3628(3) 0.8215(3) 0.0872(9) Uani 1 1 d .
H10A H 1.2023 -0.2714 0.8245 0.131 Uiso 1 1 calc R
H10B H 1.2772 -0.423 0.8638 0.131 Uiso 1 1 calc R
H10C H 1.1041 -0.3755 0.8586 0.131 Uiso 1 1 calc R

loop_
_atom_site_aniso_label
_atom_site_aniso_U_11
_atom_site_aniso_U_22
_atom_site_aniso_U_33
_atom_site_aniso_U_23
_atom_site_aniso_U_13
_atom_site_aniso_U_12
O2 0.0596(9) 0.0478(8) 0.0608(9) 0.0041(7) 0.0174(7) -0.0031(7)
O1 0.0656(10) 0.0498(9) 0.0521(9) 0.0052(7) 0.0158(7) 0.0020(7)
N3 0.0416(9) 0.0374(8) 0.0576(10) -0.0018(7) 0.0096(7) -0.0030(7)
N2 0.0404(9) 0.0374(8) 0.0506(9) -0.0036(7) 0.0080(7) -0.0030(6)
N1 0.0571(11) 0.0492(10) 0.0480(10) -0.0039(8) 0.0059(8) -0.0066(8)
O3 0.0630(12) 0.0813(13) 0.1087(16) 0.0171(11) 0.0259(11) 0.0032(10)
O4 0.159(2) 0.0821(14) 0.0661(13) 0.0192(11) 0.0076(14) -0.0456(15)
O5 0.124(2) 0.0630(13) 0.0977(16) 0.0101(12) 0.0015(14) -0.0058(13)
C5 0.0405(10) 0.0386(9) 0.0509(11) -0.0069(8) 0.0049(8) -0.0072(8)
C17 0.0575(13) 0.0548(12) 0.0453(11) -0.0042(9) 0.0061(9) -0.0158(10)
C6 0.0486(11) 0.0424(10) 0.0513(11) -0.0087(9) 0.0074(9) -0.0101(8)
C11 0.0511(12) 0.0395(10) 0.0562(12) -0.0071(9) 0.0110(9) -0.0051(8)
C4 0.0491(12) 0.0451(11) 0.0573(13) -0.0036(9) 0.0016(9) -0.0033(9)
C7 0.0443(11) 0.0363(9) 0.0512(11) -0.0009(8) 0.0059(8) -0.0050(8)
N4 0.1051(19) 0.0642(14) 0.0628(14) 0.0100(11) -0.0081(13) -0.0326(14)
C8 0.0544(12) 0.0413(10) 0.0479(11) -0.0015(8) 0.0038(9) -0.0096(9)
C16 0.0601(14) 0.0533(13) 0.0546(13) -0.0050(10) 0.0137(10) -0.0078(10)
C12 0.0462(11) 0.0351(9) 0.0621(13) -0.0014(9) 0.0111(9) -0.0061(8)
C22 0.0660(14) 0.0559(13) 0.0516(12) 0.0002(10) 0.0140(10) -0.0110(11)
C14 0.0665(14) 0.0424(11) 0.0614(13) 0.0032(10) 0.0214(11) 0.0015(10)
C13 0.0546(13) 0.0421(11) 0.0789(16) 0.0029(10) 0.0118(11) 0.0013(9)
C9 0.0654(15) 0.0531(13) 0.0571(13) 0.0031(10) -0.0025(11) -0.0026(11)
C20 0.0799(17) 0.0534(13) 0.0477(12) 0.0031(10) -0.0014(11) -0.0243(12)
C1 0.0582(13) 0.0597(14) 0.0579(13) -0.0164(11) 0.0166(11) -0.0106(11)
C3 0.0481(12) 0.0503(12) 0.0784(16) -0.0060(11) 0.0019(11) 0.0023(10)
C18 0.0670(15) 0.0662(15) 0.0555(13) -0.0050(11) 0.0154(11) -0.0183(12)
C21 0.0719(16) 0.0561(14) 0.0592(14) -0.0004(11) 0.0095(12) -0.0092(12)
C2 0.0499(13) 0.0593(14) 0.0805(17) -0.0194(12) 0.0150(12) -0.0002(11)
C19 0.0810(17) 0.0749(17) 0.0481(13) 0.0007(11) 0.0124(12) -0.0326(14)
C15 0.146(3) 0.0548(16) 0.0798(19) -0.0181(14) 0.045(2) -0.0113(18)
C10 0.106(2) 0.0757(19) 0.0668(17) -0.0026(14) -0.0244(16) 0.0050(17)

loop_
_atom_type_symbol
_atom_type_description
_atom_type_scat_dispersion_real
_atom_type_scat_dispersion_imag
_atom_type_scat_source
C C 0.0033 0.0016 'International Tables Vol C Tables 4.2.6.8 and 6.1.1.4'
H H 0 0 'International Tables Vol C Tables 4.2.6.8 and 6.1.1.4'
N N 0.0061 0.0033 'International Tables Vol C Tables 4.2.6.8 and 6.1.1.4'
O O 0.0106 0.006 'International Tables Vol C Tables 4.2.6.8 and 6.1.1.4'

loop_
_geom_angle_atom_site_label_1
_geom_angle_atom_site_label_2
_geom_angle_atom_site_label_3
_geom_angle
C16 O2 C14 117.58(18)
N2 N3 C11 111.83(16)
N2 N3 C12 112.75(15)
C11 N3 C12 59.26(14)
C8 N2 C7 122.11(16)
C8 N2 N3 118.76(16)
C7 N2 N3 117.07(15)
C8 N1 C6 118.22(18)
C6 C5 C4 120.67(18)
C6 C5 C7 119.90(18)
C4 C5 C7 119.42(19)
C22 C17 C18 120.0(2)
C22 C17 C16 121.28(19)
C18 C17 C16 118.6(2)
N1 C6 C5 122.28(18)
N1 C6 C1 119.0(2)
C5 C6 C1 118.6(2)
C12 C11 N3 60.65(14)
C12 C11 C14 120.83(19)
N3 C11 C14 116.3(2)
C12 C11 H11 115.9
N3 C11 H11 115.9
C14 C11 H11 115.9
C3 C4 C5 119.7(2)
C3 C4 H4 120.1
C5 C4 H4 120.1
O1 C7 N2 122.05(18)
O1 C7 C5 124.92(18)
N2 C7 C5 112.99(17)
O5 N4 O4 124.1(3)
O5 N4 C20 117.9(2)
O4 N4 C20 118.0(3)
N1 C8 N2 122.56(19)
N1 C8 C9 119.6(2)
N2 C8 C9 117.81(18)
O3 C16 O2 124.7(2)
O3 C16 C17 123.9(2)
O2 C16 C17 111.35(19)
C11 C12 N3 60.09(13)
C11 C12 C13 124.86(19)
N3 C12 C13 116.75(19)
C11 C12 H12 114.6
N3 C12 H12 114.6
C13 C12 H12 114.6
C17 C22 C21 120.2(2)
C17 C22 H22 119.9
C21 C22 H22 119.9
O2 C14 C11 106.14(17)
O2 C14 C15 108.9(2)
C11 C14 C15 110.7(2)
O2 C14 H14 110.3
C11 C14 H14 110.3
C15 C14 H14 110.3
C12 C13 H13A 109.5
C12 C13 H13B 109.5
H13A C13 H13B 109.5
C12 C13 H13C 109.5
H13A C13 H13C 109.5
H13B C13 H13C 109.5
C8 C9 C10 113.5(2)
C8 C9 H9A 108.9
C10 C9 H9A 108.9
C8 C9 H9B 108.9
C10 C9 H9B 108.9
H9A C9 H9B 107.7
C21 C20 C19 122.5(2)
C21 C20 N4 118.8(2)
C19 C20 N4 118.6(2)
C2 C1 C6 120.1(2)
C2 C1 H1 119.9
C6 C1 H1 119.9
C4 C3 C2 120.1(2)
C4 C3 H3 119.9
C2 C3 H3 119.9
C19 C18 C17 120.0(2)
C19 C18 H18 120
C17 C18 H18 120
C20 C21 C22 118.5(2)
C20 C21 H21 120.8
C22 C21 H21 120.8
C1 C2 C3 120.8(2)
C1 C2 H2 119.6
C3 C2 H2 119.6
C18 C19 C20 118.7(2)
C18 C19 H19 120.7
C20 C19 H19 120.7
C14 C15 H15A 109.5
C14 C15 H15B 109.5
H15A C15 H15B 109.5
C14 C15 H15C 109.5
H15A C15 H15C 109.5
H15B C15 H15C 109.5
C9 C10 H10A 109.5
C9 C10 H10B 109.5
H10A C10 H10B 109.5
C9 C10 H10C 109.5
H10A C10 H10C 109.5
H10B C10 H10C 109.5

loop_
_geom_bond_atom_site_label_1
_geom_bond_atom_site_label_2
_geom_bond_distance
O2 C16 1.330(3)
O2 C14 1.454(3)
O1 C7 1.216(2)
N3 N2 1.442(2)
N3 C11 1.490(3)
N3 C12 1.499(3)
N2 C8 1.399(3)
N2 C7 1.404(3)
N1 C8 1.290(3)
N1 C6 1.384(3)
O3 C16 1.198(3)
O4 N4 1.219(3)
O5 N4 1.216(3)
C5 C6 1.391(3)
C5 C4 1.398(3)
C5 C7 1.455(3)
C17 C22 1.380(3)
C17 C18 1.393(3)
C17 C16 1.492(3)
C6 C1 1.407(3)
C11 C12 1.478(3)
C11 C14 1.507(3)
C11 H11 0.98
C4 C3 1.369(3)
C4 H4 0.93
N4 C20 1.476(3)
C8 C9 1.499(3)
C12 C13 1.499(3)
C12 H12 0.98
C22 C21 1.387(3)
C22 H22 0.93
C14 C15 1.515(4)
C14 H14 0.98
C13 H13A 0.96
C13 H13B 0.96
C13 H13C 0.96
C9 C10 1.514(4)
C9 H9A 0.97
C9 H9B 0.97
C20 C21 1.370(3)
C20 C19 1.376(4)
C1 C2 1.369(3)
C1 H1 0.93
C3 C2 1.391(4)
C3 H3 0.93
C18 C19 1.375(4)
C18 H18 0.93
C21 H21 0.93
C2 H2 0.93
C19 H19 0.93
C15 H15A 0.96
C15 H15B 0.96
C15 H15C 0.96
C10 H10A 0.96
C10 H10B 0.96
C10 H10C 0.96

loop_
_geom_torsion_atom_site_label_1
_geom_torsion_atom_site_label_2
_geom_torsion_atom_site_label_3
_geom_torsion_atom_site_label_4
_geom_torsion
C11 N3 N2 C8 136.97(18)
C12 N3 N2 C8 72.4(2)
C11 N3 N2 C7 -59.0(2)
C12 N3 N2 C7 -123.58(19)
C8 N1 C6 C5 -5.8(3)
C8 N1 C6 C1 178.0(2)
C4 C5 C6 N1 -173.5(2)
C7 C5 C6 N1 5.8(3)
C4 C5 C6 C1 2.7(3)
C7 C5 C6 C1 -178.0(2)
N2 N3 C11 C12 -104.27(17)
N2 N3 C11 C14 143.52(17)
C12 N3 C11 C14 -112.2(2)
C6 C5 C4 C3 -1.5(3)
C7 C5 C4 C3 179.2(2)
C8 N2 C7 O1 167.5(2)
N3 N2 C7 O1 4.0(3)
C8 N2 C7 C5 -14.4(3)
N3 N2 C7 C5 -177.88(17)
C6 C5 C7 O1 -177.8(2)
C4 C5 C7 O1 1.5(3)
C6 C5 C7 N2 4.2(3)
C4 C5 C7 N2 -176.49(18)
C6 N1 C8 N2 -4.8(3)
C6 N1 C8 C9 173.6(2)
C7 N2 C8 N1 15.7(3)
N3 N2 C8 N1 178.93(19)
C7 N2 C8 C9 -162.67(19)
N3 N2 C8 C9 0.5(3)
C14 O2 C16 O3 3.7(4)
C14 O2 C16 C17 -177.0(2)
C22 C17 C16 O3 -156.6(3)
C18 C17 C16 O3 20.7(4)
C22 C17 C16 O2 24.1(3)
C18 C17 C16 O2 -158.5(2)
C14 C11 C12 N3 104.8(2)
N3 C11 C12 C13 -103.4(2)
C14 C11 C12 C13 1.4(3)
N2 N3 C12 C11 102.69(18)
N2 N3 C12 C13 -140.7(2)
C11 N3 C12 C13 116.6(2)
C18 C17 C22 C21 -0.2(4)
C16 C17 C22 C21 177.1(2)
C16 O2 C14 C11 151.7(2)
C16 O2 C14 C15 -89.1(3)
C12 C11 C14 O2 -155.0(2)
N3 C11 C14 O2 -85.0(2)
C12 C11 C14 C15 87.0(3)
N3 C11 C14 C15 157.0(2)
N1 C8 C9 C10 -16.7(3)
N2 C8 C9 C10 161.7(2)
O5 N4 C20 C21 12.2(4)
O4 N4 C20 C21 -166.1(3)
O5 N4 C20 C19 -168.3(3)
O4 N4 C20 C19 13.4(4)
N1 C6 C1 C2 174.2(2)
C5 C6 C1 C2 -2.1(3)
C5 C4 C3 C2 -0.4(4)
C22 C17 C18 C19 -1.7(4)
C16 C17 C18 C19 -179.1(2)
C19 C20 C21 C22 -1.8(4)
N4 C20 C21 C22 177.8(2)
C17 C22 C21 C20 1.9(4)
C6 C1 C2 C3 0.3(4)
C4 C3 C2 C1 1.0(4)
C17 C18 C19 C20 1.9(4)
C21 C20 C19 C18 -0.1(4)
N4 C20 C19 C18 -179.7(2)
